data_2213560
loop_
_publ_author_name
'S. Athimoolam'
'S. Natarajan'

_publ_section_title
;
 3-(Aminocarbonyl)pyridinium trifluoroacetate
;
_journal_coeditor_code SJ2274
_journal_issue 5
_journal_name_full 'Acta Crystallographica Section E'
_journal_page_first o2430
_journal_page_last o2432
_journal_paper_doi 10.1107/S1600536807015310
_journal_volume 63
_journal_year 2007
_chemical_formula_iupac 'C6 H7 N2 O + , C2 O2 F3 -'
_chemical_formula_moiety 'C6 H7 N2 O + , C2 O2 F3 -'
_chemical_formula_sum 'C8 H7 F3 N2 O3'
_chemical_formula_weight 236.16
_chemical_name_common 'nicotinamidium trifluoroacetate'
_chemical_name_systematic
;
3-(Aminocarbonyl)pyridinium trifluoroacetate
;
_space_group_IT_number 14
_symmetry_cell_setting monoclinic
_symmetry_space_group_name_Hall '-P 2ybc'
_symmetry_space_group_name_H-M 'P 1 21/c 1'
_atom_sites_solution_hydrogens geom
_atom_sites_solution_primary direct
_atom_sites_solution_secondary difmap
_audit_creation_method SHELXTL/PC
_cell_angle_alpha 90.00
_cell_angle_beta 112.42(4)
_cell_angle_gamma 90.00
_cell_formula_units_Z 4
_cell_length_a 10.045(6)
_cell_length_b 10.138(8)
_cell_length_c 10.510(7)
_cell_measurement_reflns_used 25
_cell_measurement_temperature 293(2)
_cell_measurement_theta_max 13.52
_cell_measurement_theta_min 9.16
_cell_volume 989.4(12)
_computing_cell_refinement 'CAD-4 EXPRESS'
_computing_data_collection 'CAD-4 EXPRESS (Enraf--Nonius, 1994)'
_computing_data_reduction 'XCAD4 (Harms & Wocadlo, 1995)'
_computing_molecular_graphics
;
ORTEP-3 (Farrugia, 1997), Mercury (Version 1.4.1; Macrae <i>et al.</i>,
2006) and
PLATON (Spek, 2003)
;
_computing_publication_material SHELXTL/PC
_computing_structure_refinement SHELXTL/PC
_computing_structure_solution 'SHELXTL/PC (Bruker, 2000)'
_diffrn_ambient_temperature 293(2)
_diffrn_measured_fraction_theta_full 0.999
_diffrn_measured_fraction_theta_max 0.999
_diffrn_measurement_device_type 'Nonius MACH3'
_diffrn_measurement_method \w/2\q
_diffrn_radiation_monochromator graphite
_diffrn_radiation_source 'fine-focus sealed tube'
_diffrn_radiation_type MoK\a
_diffrn_radiation_wavelength 0.71073
_diffrn_reflns_av_R_equivalents 0.0340
_diffrn_reflns_av_sigmaI/netI 0.0651
_diffrn_reflns_limit_h_max 11
_diffrn_reflns_limit_h_min 0
_diffrn_reflns_limit_k_max 12
_diffrn_reflns_limit_k_min -1
_diffrn_reflns_limit_l_max 11
_diffrn_reflns_limit_l_min -12
_diffrn_reflns_number 2054
_diffrn_reflns_theta_full 25.0
_diffrn_reflns_theta_max 24.96
_diffrn_reflns_theta_min 2.19
_diffrn_standards_decay_% 0
_diffrn_standards_interval_time 60
_diffrn_standards_number 3
_exptl_absorpt_coefficient_mu 0.157
_exptl_absorpt_correction_T_max 0.9720
_exptl_absorpt_correction_T_min 0.9280
_exptl_absorpt_correction_type psi-scan
_exptl_absorpt_process_details '(North <i>et al.</i>,  1968)'
_exptl_crystal_colour colourless
_exptl_crystal_density_diffrn 1.585
_exptl_crystal_density_meas 1.57(2)
_exptl_crystal_density_method
;
flotation technique using a liquid mixture of xylene and bromoform
;
_exptl_crystal_description block
_exptl_crystal_F_000 480
_exptl_crystal_size_max 0.24
_exptl_crystal_size_mid 0.21
_exptl_crystal_size_min 0.18
_refine_diff_density_max 0.195
_refine_diff_density_min -0.222
_refine_ls_extinction_method none
_refine_ls_goodness_of_fit_ref 1.012
_refine_ls_hydrogen_treatment constr
_refine_ls_matrix_type full
_refine_ls_number_parameters 172
_refine_ls_number_reflns 1727
_refine_ls_number_restraints 0
_refine_ls_restrained_S_all 1.012
_refine_ls_R_factor_all 0.1610
_refine_ls_R_factor_gt 0.0663
_refine_ls_shift/su_max 0.000
_refine_ls_shift/su_mean 0.000
_refine_ls_structure_factor_coef Fsqd
_refine_ls_weighting_details 'calc w = 1/[\s^2^(Fo^2^)+(0.1123P)^2^] where P=(Fo^2^+2Fc^2^)/3'
_refine_ls_weighting_scheme calc
_refine_ls_wR_factor_gt 0.1635
_refine_ls_wR_factor_ref 0.2123
_reflns_number_gt 778
_reflns_number_total 1727
_reflns_threshold_expression I>2\s(I)
_cod_data_source_file sj2274.cif
_cod_data_source_block I
_cod_original_sg_symbol_H-M 'P 21/c'
_cod_database_code 2213560
_cod_database_fobs_code 2213560

loop_
_symmetry_equiv_pos_as_xyz
'x, y, z'
'-x, y+1/2, -z+1/2'
'-x, -y, -z'
'x, -y-1/2, z-1/2'

loop_
_atom_site_type_symbol
_atom_site_label
_atom_site_fract_x
_atom_site_fract_y
_atom_site_fract_z
_atom_site_U_iso_or_equiv
_atom_site_adp_type
_atom_site_calc_flag
_atom_site_refinement_flags
_atom_site_occupancy
N N1 0.2470(5) 0.5824(4) 0.1126(4) 0.0680(11) Uani d . 1
H H1 0.2354 0.5052 0.0762 0.082 Uiso calc R 1
C C2 0.1553(6) 0.6237(4) 0.1659(5) 0.0613(12) Uani d . 1
H H2 0.0820 0.5679 0.1662 0.074 Uiso calc R 1
C C3 0.1663(5) 0.7489(4) 0.2216(4) 0.0577(12) Uani d . 1
C C31 0.0666(5) 0.8027(4) 0.2843(5) 0.0616(12) Uani d . 1
N N31 -0.0161(5) 0.7156(4) 0.3159(5) 0.0811(13) Uani d . 1
H H31A -0.0744 0.7422 0.3529 0.097 Uiso calc R 1
H H31B -0.0110 0.6331 0.2993 0.097 Uiso calc R 1
O O31 0.0649(4) 0.9216(3) 0.3052(4) 0.0829(11) Uani d . 1
C C4 0.2790(6) 0.8253(4) 0.2201(6) 0.0748(15) Uani d . 1
H H4 0.2914 0.9098 0.2572 0.090 Uiso calc R 1
C C5 0.3733(7) 0.7784(5) 0.1646(6) 0.0823(16) Uani d . 1
H H5 0.4482 0.8313 0.1628 0.099 Uiso calc R 1
C C6 0.3567(6) 0.6554(5) 0.1129(6) 0.0740(15) Uani d . 1
H H6 0.4216 0.6218 0.0776 0.089 Uiso calc R 1
O O11 0.3796(5) 0.3530(4) -0.0223(5) 0.1127(17) Uani d . 1
O O12 0.1964(4) 0.3284(3) 0.0435(4) 0.0862(12) Uani d . 1
C C11 0.2914(6) 0.2905(5) 0.0054(5) 0.0668(13) Uani d . 1
C C12 0.3011(9) 0.1411(5) -0.0068(7) 0.0852(19) Uani d . 1
F F1 0.428(3) 0.0949(17) 0.078(3) 0.142(7) Uani d P 0.55
F F1' 0.390(4) 0.0918(18) 0.109(4) 0.175(13) Uani d P 0.45
F F2 0.3206(18) 0.1063(16) -0.1157(18) 0.170(9) Uani d P 0.55
F F2' 0.300(2) 0.1002(16) -0.1274(12) 0.127(8) Uani d P 0.45
F F3 0.1831(12) 0.0780(11) -0.0108(14) 0.086(3) Uani d P 0.55
F F3' 0.211(3) 0.067(2) 0.017(4) 0.227(15) Uani d P 0.45

loop_
_atom_site_aniso_label
_atom_site_aniso_U_11
_atom_site_aniso_U_22
_atom_site_aniso_U_33
_atom_site_aniso_U_12
_atom_site_aniso_U_13
_atom_site_aniso_U_23
N1 0.108(3) 0.037(2) 0.061(3) 0.006(2) 0.034(2) 0.0014(18)
C2 0.091(3) 0.033(2) 0.060(3) -0.003(2) 0.029(3) 0.004(2)
C3 0.087(3) 0.0226(19) 0.056(3) 0.002(2) 0.019(2) 0.0039(18)
C31 0.099(3) 0.023(2) 0.061(3) -0.002(2) 0.029(3) -0.0007(19)
N31 0.125(3) 0.041(2) 0.093(3) 0.012(2) 0.058(3) 0.002(2)
O31 0.123(3) 0.0363(17) 0.089(2) 0.0033(19) 0.040(2) -0.0085(16)
C4 0.111(4) 0.027(2) 0.084(4) -0.003(3) 0.034(3) -0.004(2)
C5 0.108(4) 0.041(3) 0.102(4) -0.007(3) 0.045(4) -0.004(3)
C6 0.092(4) 0.059(3) 0.075(4) 0.016(3) 0.037(3) 0.012(3)
O11 0.139(4) 0.060(2) 0.168(5) -0.008(2) 0.091(4) -0.003(2)
O12 0.134(3) 0.0457(19) 0.096(3) -0.006(2) 0.064(3) -0.0043(18)
C11 0.091(3) 0.041(3) 0.070(3) 0.003(3) 0.032(3) 0.001(2)
C12 0.132(6) 0.043(3) 0.075(4) 0.020(4) 0.033(4) -0.007(3)
F1 0.156(11) 0.078(10) 0.123(11) 0.057(9) -0.022(8) -0.037(8)
F1' 0.22(3) 0.035(7) 0.16(2) -0.024(11) -0.051(16) 0.012(9)
F2 0.233(15) 0.117(12) 0.240(19) -0.050(10) 0.178(15) -0.091(11)
F2' 0.178(13) 0.070(8) 0.066(6) 0.016(8) -0.028(8) -0.040(6)
F3 0.110(6) 0.040(5) 0.112(6) -0.015(4) 0.048(5) -0.017(5)
F3' 0.32(4) 0.052(9) 0.28(3) -0.011(14) 0.09(3) 0.050(12)

loop_
_atom_type_symbol
_atom_type_description
_atom_type_scat_dispersion_real
_atom_type_scat_dispersion_imag
_atom_type_scat_source
C C 0.0033 0.0016 'International Tables Vol C Tables 4.2.6.8 and 6.1.1.4'
H H 0.0000 0.0000 'International Tables Vol C Tables 4.2.6.8 and 6.1.1.4'
N N 0.0061 0.0033 'International Tables Vol C Tables 4.2.6.8 and 6.1.1.4'
O O 0.0106 0.0060 'International Tables Vol C Tables 4.2.6.8 and 6.1.1.4'
F F 0.0171 0.0103 'International Tables Vol C Tables 4.2.6.8 and 6.1.1.4'

loop_
_geom_angle_atom_site_label_1
_geom_angle_atom_site_label_2
_geom_angle_atom_site_label_3
_geom_angle
C2 N1 C6 122.5(4)
C2 N1 H1 118.8
C6 N1 H1 118.8
N1 C2 C3 121.1(4)
N1 C2 H2 119.5
C3 C2 H2 119.5
C4 C3 C2 116.3(4)
C4 C3 C31 119.5(4)
C2 C3 C31 124.2(4)
O31 C31 N31 123.5(4)
O31 C31 C3 119.6(4)
N31 C31 C3 116.9(3)
C31 N31 H31A 120.0
C31 N31 H31B 120.0
H31A N31 H31B 120.0
C5 C4 C3 120.9(4)
C5 C4 H4 119.5
C3 C4 H4 119.5
C6 C5 C4 119.6(5)
C6 C5 H5 120.2
C4 C5 H5 120.2
N1 C6 C5 119.6(5)
N1 C6 H6 120.2
C5 C6 H6 120.2
O11 C11 O12 130.2(5)
O11 C11 C12 115.0(5)
O12 C11 C12 114.8(5)
F3' C12 F2 112.0(17)
F3' C12 F1' 82.8(19)
F2 C12 F1' 116.6(17)
F3' C12 F2' 104.7(16)
F2 C12 F2' 8.8(14)
F1' C12 F2' 121.8(16)
F3' C12 F3 15(2)
F2 C12 F3 106.1(9)
F1' C12 F3 97.4(17)
F2' C12 F3 97.8(12)
F3' C12 F1 103.4(19)
F2 C12 F1 94.0(14)
F1' C12 F1 26(2)
F2' C12 F1 100.9(13)
F3 C12 F1 117.7(13)
F3' C12 C11 119.8(13)
F2 C12 C11 112.6(9)
F1' C12 C11 110.1(11)
F2' C12 C11 114.3(9)
F3 C12 C11 113.2(7)
F1 C12 C11 111.5(10)
F1' F1 C12 74(5)
F1 F1' C12 80(5)
F1 F1' F3' 117(7)
C12 F1' F3' 47.9(14)
C12 F3' F1' 49.3(14)

loop_
_geom_bond_atom_site_label_1
_geom_bond_atom_site_label_2
_geom_bond_distance
N1 C2 1.316(6)
N1 C6 1.326(6)
N1 H1 0.8600
C2 C3 1.385(6)
C2 H2 0.9300
C3 C4 1.377(6)
C3 C31 1.496(6)
C31 O31 1.227(5)
C31 N31 1.338(5)
N31 H31A 0.8600
N31 H31B 0.8600
C4 C5 1.373(7)
C4 H4 0.9300
C5 C6 1.344(7)
C5 H5 0.9300
C6 H6 0.9300
O11 C11 1.211(6)
O12 C11 1.228(6)
C11 C12 1.527(7)
C12 F3' 1.28(3)
C12 F2 1.282(13)
C12 F1' 1.31(3)
C12 F2' 1.329(14)
C12 F3 1.334(13)
C12 F1 1.33(2)
F1 F1' 0.59(5)
F1' F3' 1.71(4)

loop_
_geom_hbond_atom_site_label_D
_geom_hbond_atom_site_label_H
_geom_hbond_atom_site_label_A
_geom_hbond_site_symmetry_A
_geom_hbond_distance_DH
_geom_hbond_distance_HA
_geom_hbond_distance_DA
_geom_hbond_angle_DHA
N1 H1 O12 . 0.86 1.84 2.671(5) 162.6
N31 H31A O12 2 0.86 2.11 2.969(5) 172.0
N31 H31B O31 2_545 0.86 2.38 3.205(5) 162.0

loop_
_geom_torsion_atom_site_label_1
_geom_torsion_atom_site_label_2
_geom_torsion_atom_site_label_3
_geom_torsion_atom_site_label_4
_geom_torsion
C6 N1 C2 C3 2.2(7)
N1 C2 C3 C4 -1.2(7)
N1 C2 C3 C31 -179.8(4)
C4 C3 C31 O31 16.4(7)
C2 C3 C31 O31 -165.0(5)
C4 C3 C31 N31 -163.0(4)
C2 C3 C31 N31 15.6(7)
C2 C3 C4 C5 0.6(7)
C31 C3 C4 C5 179.3(5)
C3 C4 C5 C6 -1.0(9)
C2 N1 C6 C5 -2.6(8)
C4 C5 C6 N1 1.9(8)
O11 C11 C12 F3' -178(2)
O12 C11 C12 F3' 3(2)
O11 C11 C12 F2 -43.4(11)
O12 C11 C12 F2 137.4(10)
O11 C11 C12 F1' 88.5(18)
O12 C11 C12 F1' -90.6(19)
O11 C11 C12 F2' -52.8(12)
O12 C11 C12 F2' 128.0(11)
O11 C11 C12 F3 -163.7(8)
O12 C11 C12 F3 17.2(10)
O11 C11 C12 F1 60.9(13)
O12 C11 C12 F1 -118.3(13)
F3' C12 F1 F1' -38(4)
F2 C12 F1 F1' -152(4)
F2' C12 F1 F1' -146(4)
F3 C12 F1 F1' -41(4)
C11 C12 F1 F1' 92(4)
C12 F1 F1' F3' 30(2)
F3' C12 F1' F1 143(4)
F2 C12 F1' F1 32(4)
F2' C12 F1' F1 40(4)
F3 C12 F1' F1 144(4)
C11 C12 F1' F1 -98(4)
F2 C12 F1' F3' -111.0(18)
F2' C12 F1' F3' -102.8(19)
F3 C12 F1' F3' 1.1(16)
F1 C12 F1' F3' -143(4)
C11 C12 F1' F3' 119.2(15)
F2 C12 F3' F1' 115.8(17)
F2' C12 F3' F1' 121.0(16)
F3 C12 F3' F1' -176(7)
F1 C12 F3' F1' 16(2)
C11 C12 F3' F1' -109.1(15)
F1 F1' F3' C12 -42(4)
